data_1544422
loop_
_publ_author_name
'Robertson, Ellen J.'
'Proulx, Caroline'
'Su, Jessica K.'
'Garcia, Rita L.'
'Yoo, Stan'
'Nehls, Eric M.'
'Connolly, Michael D.'
'Taravati, Laudann'
'Zuckermann, Ronald N.'

_publ_section_title
;
 Molecular Engineering of the Peptoid Nanosheet Hydrophobic Core.
;
_journal_issue 45
_journal_name_full 'Langmuir : the ACS journal of surfaces and colloids'
_journal_page_first 11946
_journal_paper_doi 10.1021/acs.langmuir.6b02735
_journal_volume 32
_journal_year 2016
_chemical_formula_sum 'C22 H26 N2 O2'
_chemical_formula_weight 350.45
_chemical_name_common 0334-107-2
_chemical_name_systematic zuckermann30
_space_group.centring_type P

_space_group_crystal_system orthorhombic
_space_group_IT_number 61
_space_group_name_Hall '-P 2ac 2ab'
_space_group_name_H-M_alt 'P b c a'
_symmetry_space_group_name_Hall '-P 2ac 2ab'
_symmetry_space_group_name_H-M 'P b c a'
_atom_sites_solution_hydrogens geom
_atom_sites_solution_primary iterative
_atom_sites_solution_secondary difmap
_audit_creation_method SHELXL-2014/7
_cell_angle_alpha 90
_cell_angle_beta 90
_cell_angle_gamma 90
_cell_formula_units_Z 4
_cell_length_a 11.3119(2)
_cell_length_b 7.3309(2)
_cell_length_c 22.1215(5)
_cell_measurement_reflns_used 7600
_cell_measurement_temperature 100(2)
_cell_measurement_theta_max 68.19
_cell_measurement_theta_min 5.59
_cell_volume 1834.46(7)
_computing_cell_refinement 'Bruker SAINT'
_computing_data_collection 'Bruker APEX2'
_computing_data_reduction 'Bruker SAINT'
_computing_molecular_graphics ORTEP-32
_computing_publication_material WinGX
_computing_structure_refinement SHELXL-2014
_computing_structure_solution SHELXT
_diffrn_ambient_temperature 100(2)
_diffrn_detector_area_resol_mean 8.366
_diffrn_measured_fraction_theta_full 0.999
_diffrn_measured_fraction_theta_max 0.996
_diffrn_measurement_device_type 'Bruker APEX-II CCD'
_diffrn_measurement_method 'phi and omega scans'
_diffrn_radiation_type CuK\a
_diffrn_radiation_wavelength 1.54178
_diffrn_reflns_av_R_equivalents 0.0582
_diffrn_reflns_av_unetI/netI 0.0214
_diffrn_reflns_Laue_measured_fraction_full 0.999
_diffrn_reflns_Laue_measured_fraction_max 0.996
_diffrn_reflns_limit_h_max 13
_diffrn_reflns_limit_h_min -13
_diffrn_reflns_limit_k_max 8
_diffrn_reflns_limit_k_min -8
_diffrn_reflns_limit_l_max 24
_diffrn_reflns_limit_l_min -26
_diffrn_reflns_number 28314
_diffrn_reflns_point_group_measured_fraction_full 0.999
_diffrn_reflns_point_group_measured_fraction_max 0.996
_diffrn_reflns_theta_full 67.000
_diffrn_reflns_theta_max 68.336
_diffrn_reflns_theta_min 3.997
_diffrn_source 'microfocus rotating anode'
_exptl_absorpt_coefficient_mu 0.643
_exptl_absorpt_correction_T_max 0.929
_exptl_absorpt_correction_T_min 0.807
_exptl_absorpt_correction_type multi-scan
_exptl_absorpt_process_details SADABS
_exptl_crystal_colour colorless
_exptl_crystal_density_diffrn 1.269
_exptl_crystal_description needle
_exptl_crystal_F_000 752
_exptl_crystal_size_max 0.070
_exptl_crystal_size_mid 0.040
_exptl_crystal_size_min 0.020
_refine_diff_density_max 0.284
_refine_diff_density_min -0.170
_refine_diff_density_rms 0.038
_refine_ls_extinction_method none
_refine_ls_goodness_of_fit_ref 1.035
_refine_ls_hydrogen_treatment constr
_refine_ls_matrix_type full
_refine_ls_number_parameters 119
_refine_ls_number_reflns 1680
_refine_ls_number_restraints 0
_refine_ls_restrained_S_all 1.035
_refine_ls_R_factor_all 0.0583
_refine_ls_R_factor_gt 0.0423
_refine_ls_shift/su_max 0.000
_refine_ls_shift/su_mean 0.000
_refine_ls_structure_factor_coef Fsqd
_refine_ls_weighting_details 'w=1/[\s^2^(Fo^2^)+(0.0375P)^2^+1.3535P] where P=(Fo^2^+2Fc^2^)/3'
_refine_ls_weighting_scheme calc
_refine_ls_wR_factor_gt 0.0982
_refine_ls_wR_factor_ref 0.1082
_reflns_Friedel_coverage 0.000
_reflns_number_gt 1337
_reflns_number_total 1680
_reflns_threshold_expression 'I > 2\s(I)'
_cod_data_source_file la6b02735_si_006.cif
_cod_data_source_block zuckermann30
_cod_depositor_comments
;Adding full bibliography for 1544416--1544422.cif.

The following automatic conversions were performed:

'_space_group.centring_type' value 'primitive' was replaced with the
value 'P' as specified in the replacement file
'/home/antanas/src/cod-tools/trunk/data/replacement-values/replacement_values.lst'.

Automatic conversion script
Id: cif_fix_values 5642 2017-10-24 12:04:52Z antanas 
;
_cod_database_code 1544422
_shelx_shelxl_version_number 2014/7
_shelx_space_group_comment
; 
The symmetry employed for this shelxl refinement is uniquely defined 
by the following loop, which should always be used as a source of 
symmetry information in preference to the above space-group names. 
They are only intended as comments. 
;
_shelx_estimated_absorpt_t_min 0.956
_shelx_estimated_absorpt_t_max 0.987

loop_
_space_group_symop_operation_xyz
'x, y, z'
'-x+1/2, -y, z+1/2'
'-x, y+1/2, -z+1/2'
'x+1/2, -y+1/2, -z'
'-x, -y, -z'
'x-1/2, y, -z-1/2'
'x, -y-1/2, z-1/2'
'-x-1/2, y-1/2, z'

loop_
_atom_site_label
_atom_site_type_symbol
_atom_site_fract_x
_atom_site_fract_y
_atom_site_fract_z
_atom_site_U_iso_or_equiv
_atom_site_adp_type
_atom_site_occupancy
_atom_site_site_symmetry_order
_atom_site_calc_flag
_atom_site_refinement_flags_posn
_atom_site_refinement_flags_adp
C1 C 0.59248(14) 0.8647(2) 0.49185(7) 0.0256(4) Uani 1 1 d . .
C2 C 0.40360(14) 0.9996(2) 0.45727(8) 0.0266(4) Uani 1 1 d . .
H2A H 0.3321 0.9233 0.4625 0.032 Uiso 1 1 calc R U
H2B H 0.3941 1.0678 0.4190 0.032 Uiso 1 1 calc R U
C3 C 0.50100(15) 0.7497(2) 0.40032(7) 0.0277(4) Uani 1 1 d . .
H3A H 0.5828 0.7201 0.3877 0.033 Uiso 1 1 calc R U
H3B H 0.4606 0.8078 0.3656 0.033 Uiso 1 1 calc R U
C4 C 0.43649(16) 0.5735(2) 0.41675(8) 0.0314(4) Uani 1 1 d . .
H4A H 0.4766 0.5158 0.4516 0.038 Uiso 1 1 calc R U
H4B H 0.3546 0.6030 0.4291 0.038 Uiso 1 1 calc R U
C5 C 0.43305(16) 0.4401(2) 0.36495(8) 0.0291(4) Uani 1 1 d . .
C6 C 0.33267(18) 0.4392(3) 0.32735(8) 0.0356(5) Uani 1 1 d . .
H6 H 0.2689 0.5192 0.3360 0.043 Uiso 1 1 calc R U
C7 C 0.3252(2) 0.3248(3) 0.27836(10) 0.0520(6) Uani 1 1 d . .
H7 H 0.2575 0.3273 0.2530 0.062 Uiso 1 1 calc R U
C8 C 0.4174(3) 0.2056(3) 0.26622(10) 0.0580(7) Uani 1 1 d . .
H8 H 0.4127 0.1252 0.2326 0.070 Uiso 1 1 calc R U
C9 C 0.5152(2) 0.2041(3) 0.30267(10) 0.0512(6) Uani 1 1 d . .
H9 H 0.5775 0.1211 0.2941 0.061 Uiso 1 1 calc R U
C10 C 0.52574(17) 0.3217(3) 0.35217(9) 0.0391(5) Uani 1 1 d . .
C11 C 0.6336(2) 0.3149(3) 0.39091(13) 0.0611(7) Uani 1 1 d . .
H11A H 0.6109 0.2865 0.4326 0.092 Uiso 1 1 calc R U
H11B H 0.6736 0.4334 0.3898 0.092 Uiso 1 1 calc R U
H11C H 0.6872 0.2203 0.3758 0.092 Uiso 1 1 calc R U
N1 N 0.50490(12) 0.87854(19) 0.45088(6) 0.0259(3) Uani 1 1 d . .
O1 O 0.67080(10) 0.74886(18) 0.48853(6) 0.0335(3) Uani 1 1 d . .

loop_
_atom_site_aniso_label
_atom_site_aniso_U_11
_atom_site_aniso_U_22
_atom_site_aniso_U_33
_atom_site_aniso_U_23
_atom_site_aniso_U_13
_atom_site_aniso_U_12
C1 0.0266(8) 0.0254(8) 0.0248(9) 0.0022(7) 0.0023(7) -0.0039(7)
C2 0.0259(8) 0.0277(9) 0.0261(9) 0.0018(7) -0.0019(6) -0.0006(7)
C3 0.0320(9) 0.0298(9) 0.0214(8) -0.0018(7) 0.0016(7) -0.0023(7)
C4 0.0381(10) 0.0323(10) 0.0240(9) -0.0009(8) 0.0037(8) -0.0074(8)
C5 0.0381(10) 0.0250(9) 0.0242(9) 0.0028(7) 0.0084(7) -0.0052(7)
C6 0.0419(10) 0.0338(10) 0.0311(10) 0.0041(8) 0.0014(8) -0.0065(8)
C7 0.0705(16) 0.0533(14) 0.0323(11) 0.0032(10) -0.0089(11) -0.0263(12)
C8 0.097(2) 0.0412(13) 0.0360(13) -0.0127(10) 0.0259(13) -0.0273(13)
C9 0.0714(16) 0.0278(10) 0.0544(14) -0.0039(10) 0.0357(12) -0.0078(10)
C10 0.0407(11) 0.0311(10) 0.0456(11) 0.0083(9) 0.0124(9) -0.0021(8)
C11 0.0418(12) 0.0518(14) 0.0897(19) 0.0197(14) -0.0019(12) 0.0025(10)
N1 0.0266(7) 0.0268(7) 0.0244(7) -0.0023(6) -0.0002(6) -0.0016(6)
O1 0.0307(6) 0.0306(7) 0.0391(7) -0.0037(6) -0.0024(5) 0.0046(5)

loop_
_atom_type_symbol
_atom_type_description
_atom_type_scat_dispersion_real
_atom_type_scat_dispersion_imag
_atom_type_scat_source
C C 0.0181 0.0091 'International Tables Vol C Tables 4.2.6.8 and 6.1.1.4'
H H 0.0000 0.0000 'International Tables Vol C Tables 4.2.6.8 and 6.1.1.4'
N N 0.0311 0.0180 'International Tables Vol C Tables 4.2.6.8 and 6.1.1.4'
O O 0.0492 0.0322 'International Tables Vol C Tables 4.2.6.8 and 6.1.1.4'

loop_
_geom_angle_atom_site_label_1
_geom_angle_atom_site_label_2
_geom_angle_atom_site_label_3
_geom_angle
_geom_angle_site_symmetry_1
_geom_angle_site_symmetry_3
O1 C1 N1 122.82(16) . .
O1 C1 C2 118.74(15) . 5_676
N1 C1 C2 118.42(15) . 5_676
N1 C2 C1 116.94(14) . 5_676
N1 C2 H2A 108.1 . .
C1 C2 H2A 108.1 5_676 .
N1 C2 H2B 108.1 . .
C1 C2 H2B 108.1 5_676 .
H2A C2 H2B 107.3 . .
N1 C3 C4 112.22(13) . .
N1 C3 H3A 109.2 . .
C4 C3 H3A 109.2 . .
N1 C3 H3B 109.2 . .
C4 C3 H3B 109.2 . .
H3A C3 H3B 107.9 . .
C5 C4 C3 112.34(14) . .
C5 C4 H4A 109.1 . .
C3 C4 H4A 109.1 . .
C5 C4 H4B 109.1 . .
C3 C4 H4B 109.1 . .
H4A C4 H4B 107.9 . .
C10 C5 C6 119.04(18) . .
C10 C5 C4 122.69(17) . .
C6 C5 C4 118.25(17) . .
C7 C6 C5 121.3(2) . .
C7 C6 H6 119.4 . .
C5 C6 H6 119.4 . .
C6 C7 C8 119.4(2) . .
C6 C7 H7 120.3 . .
C8 C7 H7 120.3 . .
C9 C8 C7 119.9(2) . .
C9 C8 H8 120.0 . .
C7 C8 H8 120.0 . .
C8 C9 C10 121.6(2) . .
C8 C9 H9 119.2 . .
C10 C9 H9 119.2 . .
C5 C10 C9 118.7(2) . .
C5 C10 C11 121.4(2) . .
C9 C10 C11 119.9(2) . .
C10 C11 H11A 109.5 . .
C10 C11 H11B 109.5 . .
H11A C11 H11B 109.5 . .
C10 C11 H11C 109.5 . .
H11A C11 H11C 109.5 . .
H11B C11 H11C 109.5 . .
C1 N1 C2 124.02(14) . .
C1 N1 C3 119.17(14) . .
C2 N1 C3 116.33(13) . .

loop_
_geom_bond_atom_site_label_1
_geom_bond_atom_site_label_2
_geom_bond_distance
_geom_bond_site_symmetry_2
C1 O1 1.229(2) .
C1 N1 1.347(2) .
C1 C2 1.503(2) 5_676
C2 N1 1.456(2) .
C2 C1 1.503(2) 5_676
C2 H2A 0.9900 .
C2 H2B 0.9900 .
C3 N1 1.465(2) .
C3 C4 1.527(2) .
C3 H3A 0.9900 .
C3 H3B 0.9900 .
C4 C5 1.507(2) .
C4 H4A 0.9900 .
C4 H4B 0.9900 .
C5 C10 1.390(3) .
C5 C6 1.408(3) .
C6 C7 1.373(3) .
C6 H6 0.9500 .
C7 C8 1.387(4) .
C7 H7 0.9500 .
C8 C9 1.369(4) .
C8 H8 0.9500 .
C9 C10 1.399(3) .
C9 H9 0.9500 .
C10 C11 1.492(3) .
C11 H11A 0.9800 .
C11 H11B 0.9800 .
C11 H11C 0.9800 .
